data_7011396
loop_
_publ_author_name
'Nayan K. Solanki'
'Eric J. L. McInnes'
'David Collison'
'Colin A. Kilner'
'John E. Davies'
'Malcolm A. Halcrow'

_publ_section_title
;
 Copper(II) complexes of 2,6-bis(3-tert-butylpyrazol-1-yl)pyridine
;
_journal_issue 8
_journal_name_full 'J. Chem. Soc., Dalton Trans.'
_journal_page_first 1625
_journal_page_last 1630
_journal_paper_doi 10.1039/b111210b
_journal_year 2002
_chemical_formula_moiety 'C38 H50 Cl2 Cu2 N10, 2[B F4]'
_chemical_formula_sum 'C38 H50 B2 Cl2 Cu2 F8 N10'
_chemical_formula_weight 1018.48
_chemical_name_systematic
; 
Dichlorobis[2,6-bis(3-tert-butylpyrazolyl)pyridine]dicopper(II) 
ditetrafluoroborate 
;
_space_group_IT_number 14
_symmetry_cell_setting monoclinic
_symmetry_space_group_name_Hall '-P 2ybc'
_symmetry_space_group_name_H-M 'P 1 21/c 1'
_atom_sites_solution_hydrogens geom
_atom_sites_solution_primary direct
_atom_sites_solution_secondary difmap
_audit_creation_method SHELXL-97
_cell_angle_alpha 90.00
_cell_angle_beta 90.4727(6)
_cell_angle_gamma 90.00
_cell_formula_units_Z 2
_cell_length_a 9.1630(1)
_cell_length_b 12.9098(2)
_cell_length_c 19.5616(3)
_cell_measurement_reflns_used 41554
_cell_measurement_temperature 100(2)
_cell_measurement_theta_max 27.50
_cell_measurement_theta_min 2.61
_cell_volume 2313.91(6)
_computing_cell_refinement 'DENZO-SMN (Otwinowski & Minor, 1996)'
_computing_data_collection 'COLLECT (Nonius, 1999)'
_computing_data_reduction 'DENZO-SMN (Otwinowski & Minor, 1996)'
_computing_molecular_graphics 'ORTEX (McArdle, 1995)'
_computing_publication_material 'local program'
_computing_structure_refinement 'SHELXL-97 (Sheldrick, 1997)'
_computing_structure_solution 'SHELXS-97 (Sheldrick, 1990)'
_diffrn_ambient_temperature 100(2)
_diffrn_detector_area_resol_mean 9.091
_diffrn_measured_fraction_theta_full 0.998
_diffrn_measured_fraction_theta_max 0.998
_diffrn_measurement_device_type 'Nonius KappaCCD diffractometer'
_diffrn_measurement_method 'Area detector scans'
_diffrn_radiation_monochromator graphite
_diffrn_radiation_source 'fine-focus sealed tube'
_diffrn_radiation_type MoK\a
_diffrn_radiation_wavelength 0.71073
_diffrn_reflns_av_R_equivalents 0.0591
_diffrn_reflns_av_sigmaI/netI 0.0345
_diffrn_reflns_limit_h_max 11
_diffrn_reflns_limit_h_min -11
_diffrn_reflns_limit_k_max 15
_diffrn_reflns_limit_k_min -16
_diffrn_reflns_limit_l_max 25
_diffrn_reflns_limit_l_min -21
_diffrn_reflns_number 41554
_diffrn_reflns_theta_full 27.50
_diffrn_reflns_theta_max 27.50
_diffrn_reflns_theta_min 2.61
_exptl_absorpt_coefficient_mu 1.107
_exptl_absorpt_correction_T_max 0.8428
_exptl_absorpt_correction_T_min 0.6914
_exptl_absorpt_correction_type multi-scan
_exptl_absorpt_process_details
;
Using multiple and symmetry-related data measurements via the program SORTAV
See R.H. Blessing, Acta Cryst (1995), A51, 33-38 
;
_exptl_crystal_colour Green
_exptl_crystal_density_diffrn 1.462
_exptl_crystal_density_method 'not measured'
_exptl_crystal_description Prism
_exptl_crystal_F_000 1044
_exptl_crystal_size_max 0.36
_exptl_crystal_size_mid 0.22
_exptl_crystal_size_min 0.16
_refine_diff_density_max 0.950
_refine_diff_density_min -0.669
_refine_diff_density_rms 0.110
_refine_ls_extinction_method none
_refine_ls_goodness_of_fit_ref 1.044
_refine_ls_hydrogen_treatment constr
_refine_ls_matrix_type full
_refine_ls_number_parameters 363
_refine_ls_number_reflns 5300
_refine_ls_number_restraints 40
_refine_ls_restrained_S_all 1.042
_refine_ls_R_factor_all 0.0490
_refine_ls_R_factor_gt 0.0367
_refine_ls_shift/su_max 0.002
_refine_ls_shift/su_mean 0.000
_refine_ls_structure_factor_coef Fsqd
_refine_ls_weighting_details 'calc w=1/[\s^2^(Fo^2^)+(0.0647P)^2^+1.0277P] where P=(Fo^2^+2Fc^2^)/3'
_refine_ls_weighting_scheme calc
_refine_ls_wR_factor_gt 0.0998
_refine_ls_wR_factor_ref 0.1080
_reflns_number_gt 4438
_reflns_number_total 5300
_reflns_threshold_expression >2sigma(I)
_cod_data_source_file b111210b.txt
_cod_data_source_block nks130lt
_cod_depositor_comments
;
The following automatic conversions were performed:
'_symmetry_cell_setting' value 'Monoclinic' changed to 'monoclinic'
according to '/home/saulius/struct/CIF-dictionaries/cif_core.dic'
dictionary named 'cif_core.dic' version 2.4.1 from 2010-06-29.

Automatic conversion script
Id: cif_fix_enum 1527 2010-12-29 10:47:43Z saulius 
;
_cod_original_sg_symbol_H-M 'P 21/c'
_cod_database_code 7011396

loop_
_symmetry_equiv_pos_as_xyz
'x, y, z'
'-x, y+1/2, -z+1/2'
'-x, -y, -z'
'x, -y-1/2, z-1/2'

loop_
_atom_site_label
_atom_site_type_symbol
_atom_site_fract_x
_atom_site_fract_y
_atom_site_fract_z
_atom_site_U_iso_or_equiv
_atom_site_adp_type
_atom_site_occupancy
_atom_site_symmetry_multiplicity
_atom_site_calc_flag
_atom_site_refinement_flags
_atom_site_disorder_assembly
_atom_site_disorder_group
Cu1 Cu 0.57509(3) 0.475206(18) 0.405502(12) 0.02484(10) Uani 1 1 d . . .
N2 N 0.4296(2) 0.52226(13) 0.33973(9) 0.0252(4) Uani 1 1 d . . .
C3 C 0.3246(2) 0.45769(17) 0.31894(11) 0.0274(4) Uani 1 1 d . . .
C4 C 0.2025(3) 0.4909(2) 0.28316(11) 0.0329(5) Uani 1 1 d . . .
H4 H 0.1306 0.4449 0.2685 0.039 Uiso 1 1 calc R . .
C5 C 0.1925(2) 0.5963(2) 0.27020(11) 0.0330(5) Uani 1 1 d . . .
H5 H 0.1116 0.6216 0.2466 0.040 Uiso 1 1 calc R B .
C6 C 0.3002(2) 0.66512(18) 0.29155(11) 0.0294(5) Uani 1 1 d . . .
H6 H 0.2935 0.7357 0.2827 0.035 Uiso 1 1 calc R . .
C7 C 0.4176(2) 0.62314(16) 0.32662(10) 0.0241(4) Uani 1 1 d . . .
N8 N 0.3524(2) 0.35511(14) 0.33816(9) 0.0305(4) Uani 1 1 d . B .
N9 N 0.4748(2) 0.33395(13) 0.37723(9) 0.0284(4) Uani 1 1 d . B .
C10 C 0.4812(3) 0.23014(17) 0.38100(12) 0.0338(5) Uani 1 1 d . . .
C11 C 0.3624(3) 0.18623(19) 0.34443(12) 0.0422(6) Uani 1 1 d . . .
H11 H 0.3418 0.1161 0.3393 0.051 Uiso 1 1 calc R . .
C12 C 0.2846(3) 0.2664(2) 0.31832(12) 0.0401(6) Uani 1 1 d . . .
H12 H 0.2004 0.2615 0.2917 0.048 Uiso 1 1 calc R B .
C13 C 0.5976(3) 0.17154(17) 0.42039(12) 0.0375(5) Uani 1 1 d . . .
C14 C 0.5603(3) 0.17468(19) 0.49665(12) 0.0409(6) Uani 1 1 d . . .
H14A H 0.6335 0.1378 0.5222 0.049 Uiso 1 1 calc R B .
H14B H 0.4669 0.1428 0.5036 0.049 Uiso 1 1 calc R . .
H14C H 0.5571 0.2454 0.5118 0.049 Uiso 1 1 calc R . .
C15 C 0.7495(3) 0.21583(18) 0.40716(13) 0.0392(6) Uani 1 1 d . . .
H15A H 0.8208 0.1771 0.4328 0.047 Uiso 1 1 calc R B .
H15B H 0.7525 0.2871 0.4211 0.047 Uiso 1 1 calc R . .
H15C H 0.7708 0.2111 0.3593 0.047 Uiso 1 1 calc R . .
C16 C 0.5959(4) 0.0572(2) 0.39700(15) 0.0501(7) Uani 1 1 d . . .
H16A H 0.6696 0.0193 0.4216 0.060 Uiso 1 1 calc R B .
H16B H 0.6151 0.0537 0.3489 0.060 Uiso 1 1 calc R . .
H16C H 0.5019 0.0276 0.4060 0.060 Uiso 1 1 calc R . .
N17 N 0.53584(18) 0.68003(13) 0.35232(9) 0.0239(4) Uani 1 1 d . A .
N18 N 0.64325(18) 0.62853(13) 0.38909(9) 0.0241(4) Uani 1 1 d . A .
C19 C 0.7491(2) 0.69847(17) 0.39896(10) 0.0259(4) Uani 1 1 d D . .
C20 C 0.7084(2) 0.79404(17) 0.36869(11) 0.0291(4) Uani 1 1 d . A .
H20 H 0.7630 0.8548 0.3685 0.035 Uiso 1 1 calc R . .
C21 C 0.5743(2) 0.77974(16) 0.34003(11) 0.0282(4) Uani 1 1 d . . .
H21 H 0.5193 0.8289 0.3165 0.034 Uiso 1 1 calc R A .
C22A C 0.8907(15) 0.6826(13) 0.4401(8) 0.027(3) Uani 0.50 1 d PD A 1
C23A C 0.855(2) 0.6922(15) 0.5165(6) 0.028(3) Uani 0.50 1 d PD A 1
H23A H 0.9429 0.6832 0.5431 0.034 Uiso 0.50 1 calc PR A 1
H23B H 0.7856 0.6400 0.5288 0.034 Uiso 0.50 1 calc PR A 1
H23C H 0.8150 0.7595 0.5254 0.034 Uiso 0.50 1 calc PR A 1
C24A C 0.9591(17) 0.5789(11) 0.4217(9) 0.028(3) Uani 0.50 1 d PD A 1
H24A H 1.0479 0.5698 0.4474 0.033 Uiso 0.50 1 calc PR A 1
H24B H 0.9801 0.5776 0.3737 0.033 Uiso 0.50 1 calc PR A 1
H24C H 0.8925 0.5240 0.4324 0.033 Uiso 0.50 1 calc PR A 1
C25A C 0.9980(16) 0.7700(14) 0.4206(13) 0.038(3) Uani 0.50 1 d PD A 1
H25A H 1.0875 0.7617 0.4459 0.046 Uiso 0.50 1 calc PR A 1
H25B H 0.9555 0.8360 0.4312 0.046 Uiso 0.50 1 calc PR A 1
H25C H 1.0177 0.7666 0.3725 0.046 Uiso 0.50 1 calc PR A 1
C22B C 0.8911(15) 0.6692(12) 0.4340(8) 0.031(4) Uani 0.50 1 d PD A 2
C23B C 0.868(2) 0.6718(15) 0.5125(6) 0.031(3) Uani 0.50 1 d PD A 2
H23D H 0.9565 0.6523 0.5355 0.037 Uiso 0.50 1 calc PR A 2
H23E H 0.7915 0.6243 0.5245 0.037 Uiso 0.50 1 calc PR A 2
H23F H 0.8405 0.7406 0.5262 0.037 Uiso 0.50 1 calc PR A 2
C24B C 0.9428(16) 0.5621(11) 0.4124(9) 0.029(3) Uani 0.50 1 d PD A 2
H24D H 1.0329 0.5461 0.4354 0.035 Uiso 0.50 1 calc PR A 2
H24E H 0.9577 0.5611 0.3638 0.035 Uiso 0.50 1 calc PR A 2
H24F H 0.8705 0.5115 0.4242 0.035 Uiso 0.50 1 calc PR A 2
C25B C 1.0087(16) 0.7504(14) 0.4162(12) 0.039(3) Uani 0.50 1 d PD A 2
H25D H 1.0995 0.7315 0.4377 0.047 Uiso 0.50 1 calc PR A 2
H25E H 0.9787 0.8172 0.4324 0.047 Uiso 0.50 1 calc PR A 2
H25F H 1.0210 0.7528 0.3676 0.047 Uiso 0.50 1 calc PR A 2
Cl26 Cl 0.66901(5) 0.43846(4) 0.50636(2) 0.02726(13) Uani 1 1 d . . .
B27A B 0.7959(15) 0.4486(12) 0.2561(7) 0.030(3) Uani 0.50 1 d PD B 1
F28A F 0.7588(9) 0.4314(8) 0.3237(4) 0.0380(12) Uani 0.50 1 d PD B 1
F29A F 0.8462(17) 0.5479(9) 0.2463(8) 0.033(2) Uani 0.50 1 d PD B 1
F30A F 0.9022(17) 0.3776(12) 0.2375(9) 0.041(3) Uani 0.50 1 d PD B 1
F31A F 0.6716(8) 0.4307(7) 0.2158(3) 0.0516(15) Uani 0.50 1 d PD B 1
B27B B 0.8015(15) 0.4364(11) 0.2447(7) 0.032(3) Uani 0.50 1 d PD B 2
F28B F 0.7230(10) 0.4329(9) 0.3054(4) 0.076(3) Uani 0.50 1 d PD B 2
F29B F 0.7072(9) 0.4224(7) 0.1892(4) 0.073(2) Uani 0.50 1 d PD B 2
F30B F 0.8674(18) 0.5331(10) 0.2384(9) 0.039(3) Uani 0.50 1 d PD B 2
F31B F 0.9063(16) 0.3597(12) 0.2471(9) 0.0322(19) Uani 0.50 1 d PD B 2

loop_
_atom_site_aniso_label
_atom_site_aniso_U_11
_atom_site_aniso_U_22
_atom_site_aniso_U_33
_atom_site_aniso_U_23
_atom_site_aniso_U_13
_atom_site_aniso_U_12
Cu1 0.02790(16) 0.02173(15) 0.02485(15) 0.00203(9) -0.00223(10) 0.00115(9)
N2 0.0263(9) 0.0264(9) 0.0230(9) -0.0006(7) 0.0004(7) -0.0011(7)
C3 0.0293(11) 0.0316(11) 0.0213(10) -0.0012(8) 0.0040(8) -0.0034(8)
C4 0.0270(12) 0.0467(13) 0.0250(11) -0.0027(9) 0.0017(9) -0.0067(9)
C5 0.0239(11) 0.0477(14) 0.0275(11) 0.0023(9) -0.0008(8) 0.0026(9)
C6 0.0252(11) 0.0358(12) 0.0271(11) 0.0035(9) 0.0003(8) 0.0051(9)
C7 0.0228(10) 0.0272(10) 0.0221(10) -0.0006(8) 0.0014(7) 0.0019(8)
N8 0.0374(11) 0.0301(9) 0.0241(9) -0.0007(7) 0.0003(7) -0.0091(8)
N9 0.0329(10) 0.0250(9) 0.0273(9) 0.0008(7) 0.0037(7) -0.0010(7)
C10 0.0479(14) 0.0250(11) 0.0287(11) -0.0016(9) 0.0117(10) -0.0062(10)
C11 0.0657(17) 0.0286(12) 0.0323(12) -0.0032(9) 0.0076(11) -0.0178(11)
C12 0.0498(15) 0.0405(14) 0.0301(12) -0.0050(10) 0.0016(10) -0.0195(11)
C13 0.0562(16) 0.0213(11) 0.0354(12) 0.0022(9) 0.0149(11) 0.0033(10)
C14 0.0565(16) 0.0317(12) 0.0345(13) 0.0075(10) 0.0120(11) 0.0062(11)
C15 0.0509(15) 0.0273(11) 0.0395(13) 0.0022(9) 0.0120(11) 0.0081(10)
C16 0.075(2) 0.0237(12) 0.0526(17) -0.0005(11) 0.0221(15) 0.0031(12)
N17 0.0240(9) 0.0229(8) 0.0247(9) 0.0017(6) -0.0017(7) 0.0037(6)
N18 0.0228(9) 0.0264(9) 0.0230(8) 0.0023(7) -0.0010(7) 0.0035(7)
C19 0.0244(10) 0.0310(11) 0.0224(10) -0.0011(8) 0.0035(8) -0.0002(8)
C20 0.0317(11) 0.0260(10) 0.0296(11) -0.0006(8) 0.0024(9) -0.0009(8)
C21 0.0324(12) 0.0232(10) 0.0290(11) 0.0007(8) 0.0024(8) 0.0040(8)
C22A 0.020(5) 0.030(4) 0.032(6) -0.005(3) -0.002(3) 0.000(3)
C23A 0.031(5) 0.030(6) 0.024(4) -0.001(3) -0.003(3) -0.001(3)
C24A 0.022(4) 0.039(5) 0.021(5) 0.001(3) -0.006(3) -0.004(3)
C25A 0.024(5) 0.044(6) 0.047(5) 0.004(4) 0.000(4) -0.011(4)
C22B 0.026(5) 0.047(8) 0.021(4) 0.009(4) 0.000(3) -0.010(4)
C23B 0.025(4) 0.035(7) 0.032(4) -0.005(3) -0.001(3) -0.001(4)
C24B 0.014(4) 0.046(6) 0.029(5) -0.003(3) -0.003(3) 0.004(4)
C25B 0.030(5) 0.047(7) 0.040(6) 0.013(5) -0.002(4) -0.003(4)
Cl26 0.0262(3) 0.0296(3) 0.0259(3) 0.00438(19) 0.00039(19) 0.00516(19)
B27A 0.025(5) 0.025(5) 0.041(5) -0.012(4) -0.007(4) 0.005(3)
F28A 0.040(3) 0.033(2) 0.041(2) 0.0023(16) 0.0119(17) 0.0062(18)
F29A 0.037(4) 0.025(3) 0.038(4) 0.004(3) -0.009(3) -0.008(3)
F30A 0.035(3) 0.038(6) 0.051(6) -0.013(4) 0.007(3) 0.001(3)
F31A 0.037(3) 0.046(2) 0.071(4) -0.009(3) -0.022(2) -0.0108(19)
B27B 0.028(5) 0.022(5) 0.045(6) -0.008(4) 0.007(3) -0.012(4)
F28B 0.073(6) 0.044(3) 0.112(7) 0.011(5) 0.066(5) 0.005(4)
F29B 0.069(5) 0.042(3) 0.106(6) 0.006(4) -0.058(4) -0.015(3)
F30B 0.037(4) 0.032(4) 0.047(4) 0.001(3) -0.003(3) -0.008(3)
F31B 0.028(3) 0.028(4) 0.040(3) -0.006(3) -0.002(2) 0.002(2)

loop_
_atom_type_symbol
_atom_type_description
_atom_type_scat_dispersion_real
_atom_type_scat_dispersion_imag
_atom_type_scat_source
C C 0.0033 0.0016 'International Tables Vol C Tables 4.2.6.8 and 6.1.1.4'
H H 0.0000 0.0000 'International Tables Vol C Tables 4.2.6.8 and 6.1.1.4'
N N 0.0061 0.0033 'International Tables Vol C Tables 4.2.6.8 and 6.1.1.4'
Cu Cu 0.3201 1.2651 'International Tables Vol C Tables 4.2.6.8 and 6.1.1.4'
Cl Cl 0.1484 0.1585 'International Tables Vol C Tables 4.2.6.8 and 6.1.1.4'
B B 0.0013 0.0007 'International Tables Vol C Tables 4.2.6.8 and 6.1.1.4'
F F 0.0171 0.0103 'International Tables Vol C Tables 4.2.6.8 and 6.1.1.4'

loop_
_geom_angle_atom_site_label_1
_geom_angle_atom_site_label_2
_geom_angle_atom_site_label_3
_geom_angle
_geom_angle_site_symmetry_1
_geom_angle_site_symmetry_3
_geom_angle_publ_flag
N2 Cu1 N18 78.90(7) . . ?
N2 Cu1 N9 78.59(7) . . ?
N18 Cu1 N9 154.42(7) . . ?
N2 Cu1 Cl26 157.46(6) . . ?
N18 Cu1 Cl26 103.05(5) . . ?
N9 Cu1 Cl26 102.40(5) . . ?
N2 Cu1 F28A 96.50(16) . . ?
N18 Cu1 F28A 84.8(3) . . ?
N9 Cu1 F28A 85.9(2) . . ?
Cl26 Cu1 F28A 106.03(15) . . ?
N2 Cu1 F28B 85.5(2) . . ?
N18 Cu1 F28B 85.5(3) . . ?
N9 Cu1 F28B 80.8(3) . . ?
Cl26 Cu1 F28B 117.0(2) . . ?
F28A Cu1 F28B 11.4(3) . . ?
N2 Cu1 Cl26 75.96(5) . 3_666 ?
N18 Cu1 Cl26 87.84(5) . 3_666 ?
N9 Cu1 Cl26 98.29(5) . 3_666 ?
Cl26 Cu1 Cl26 81.652(18) . 3_666 ?
F28A Cu1 Cl26 170.4(2) . 3_666 ?
F28B Cu1 Cl26 161.2(2) . 3_666 ?
C7 N2 C3 119.63(19) . . ?
C7 N2 Cu1 119.23(14) . . ?
C3 N2 Cu1 119.73(14) . . ?
N2 C3 C4 122.6(2) . . ?
N2 C3 N8 112.33(19) . . ?
C4 C3 N8 125.1(2) . . ?
C3 C4 C5 116.6(2) . . ?
C4 C5 C6 121.8(2) . . ?
C7 C6 C5 116.5(2) . . ?
N2 C7 C6 122.8(2) . . ?
N2 C7 N17 112.46(18) . . ?
C6 C7 N17 124.76(19) . . ?
C12 N8 N9 111.04(19) . . ?
C12 N8 C3 129.8(2) . . ?
N9 N8 C3 118.80(17) . . ?
C10 N9 N8 105.24(18) . . ?
C10 N9 Cu1 145.86(17) . . ?
N8 N9 Cu1 108.89(12) . . ?
N9 C10 C11 109.8(2) . . ?
N9 C10 C13 123.8(2) . . ?
C11 C10 C13 126.4(2) . . ?
C12 C11 C10 106.5(2) . . ?
C11 C12 N8 107.4(2) . . ?
C10 C13 C15 111.45(19) . . ?
C10 C13 C14 108.7(2) . . ?
C15 C13 C14 111.4(2) . . ?
C10 C13 C16 108.7(2) . . ?
C15 C13 C16 108.3(2) . . ?
C14 C13 C16 108.1(2) . . ?
C21 N17 N18 111.30(17) . . ?
C21 N17 C7 129.49(18) . . ?
N18 N17 C7 118.67(16) . . ?
C19 N18 N17 105.21(16) . . ?
C19 N18 Cu1 146.07(14) . . ?
N17 N18 Cu1 108.71(12) . . ?
N18 C19 C20 109.83(18) . . ?
N18 C19 C22B 121.1(6) . . ?
C20 C19 C22B 129.0(6) . . ?
N18 C19 C22A 126.4(7) . . ?
C20 C19 C22A 123.6(7) . . ?
C22B C19 C22A 7.9(12) . . ?
C21 C20 C19 106.74(19) . . ?
N17 C21 C20 106.91(19) . . ?
C24A C22A C19 110.0(11) . . ?
C24A C22A C23A 113.1(11) . . ?
C19 C22A C23A 108.3(10) . . ?
C24A C22A C25A 108.6(11) . . ?
C19 C22A C25A 108.0(11) . . ?
C23A C22A C25A 108.7(11) . . ?
C19 C22B C24B 111.7(11) . . ?
C19 C22B C25B 109.1(10) . . ?
C24B C22B C25B 109.5(11) . . ?
C19 C22B C23B 108.5(10) . . ?
C24B C22B C23B 109.9(10) . . ?
C25B C22B C23B 108.1(11) . . ?
Cu1 Cl26 Cu1 98.348(15) . 3_666 ?
F29A B27A F28A 111.5(12) . . ?
F29A B27A F30A 110.0(12) . . ?
F28A B27A F30A 108.8(10) . . ?
F29A B27A F31A 110.3(10) . . ?
F28A B27A F31A 107.8(10) . . ?
F30A B27A F31A 108.3(12) . . ?
B27A F28A Cu1 141.1(7) . . ?
F31B B27B F30B 110.1(11) . . ?
F31B B27B F29B 111.1(12) . . ?
F30B B27B F29B 108.3(11) . . ?
F31B B27B F28B 108.2(11) . . ?
F30B B27B F28B 109.3(12) . . ?
F29B B27B F28B 109.8(10) . . ?
B27B F28B Cu1 164.9(9) . . ?

loop_
_geom_bond_atom_site_label_1
_geom_bond_atom_site_label_2
_geom_bond_distance
_geom_bond_site_symmetry_2
_geom_bond_publ_flag
Cu1 N2 1.9425(18) . ?
Cu1 N18 2.1011(17) . ?
Cu1 N9 2.1134(18) . ?
Cu1 Cl26 2.1978(5) . ?
Cu1 F28A 2.400(9) . ?
Cu1 F28B 2.453(10) . ?
Cu1 Cl26 3.0465(6) 3_666 ?
N2 C7 1.332(3) . ?
N2 C3 1.334(3) . ?
C3 C4 1.383(3) . ?
C3 N8 1.399(3) . ?
C4 C5 1.387(4) . ?
C5 C6 1.389(3) . ?
C6 C7 1.382(3) . ?
C7 N17 1.399(3) . ?
N8 C12 1.358(3) . ?
N8 N9 1.380(3) . ?
N9 C10 1.343(3) . ?
C10 C11 1.416(4) . ?
C10 C13 1.513(4) . ?
C11 C12 1.354(4) . ?
C13 C15 1.529(4) . ?
C13 C14 1.534(3) . ?
C13 C16 1.546(3) . ?
N17 C21 1.357(3) . ?
N17 N18 1.384(2) . ?
N18 C19 1.338(3) . ?
C19 C20 1.417(3) . ?
C19 C22B 1.513(13) . ?
C19 C22A 1.535(13) . ?
C20 C21 1.360(3) . ?
C22A C24A 1.522(13) . ?
C22A C23A 1.537(14) . ?
C22A C25A 1.547(14) . ?
C22B C24B 1.523(14) . ?
C22B C25B 1.544(13) . ?
C22B C23B 1.554(13) . ?
B27A F29A 1.377(13) . ?
B27A F28A 1.386(14) . ?
B27A F30A 1.387(13) . ?
B27A F31A 1.399(12) . ?
B27B F31B 1.379(14) . ?
B27B F30B 1.393(12) . ?
B27B F29B 1.393(13) . ?
B27B F28B 1.394(13) . ?
